data_1541655
loop_
_publ_author_name
'Allmann, R.'

_publ_section_title
;
 Die Struktur des Sursassits und ihre Beziehung zur Pumpellyit- und
 Ardennitstruktur
;
_journal_name_full 'Fortschritte der Mineralogie, Beiheft'
_journal_page_first 3
_journal_page_last 4
_journal_volume 62
_journal_year 1984
_chemical_formula_sum 'Al2.16 Ca0.35 Fe0.12 H3.5 Mg0.39 Mn1.98 O14 Si3'
_chemical_name_systematic
;
(Mn1.65 Ca0.35) H3.5 Al2 (Mg0.39 Al0.16 Mn0.33 Fe0.12) (Si O4)3 O2
;
_space_group_IT_number 11
_symmetry_space_group_name_Hall '-P 2yb'
_symmetry_space_group_name_H-M 'P 1 21/m 1'
_cell_angle_alpha 90
_cell_angle_beta 109
_cell_angle_gamma 90
_cell_formula_units_Z 2
_cell_length_a 8.719
_cell_length_b 5.808
_cell_length_c 9.813
_cell_volume 469.856
_citation_journal_id_ASTM FMNBB6
_cod_data_source_file Allmann_FMNBB6_1984_1819.cif
_cod_data_source_block H3.5Al2.16Ca0.35Fe0.12Mg0.39Mn1.98O14Si3
_cod_original_cell_volume 469.8564
_cod_original_formula_sum 'H3.5 Al2.16 Ca0.35 Fe0.12 Mg0.39 Mn1.98 O14 Si3'
_cod_database_code 1541655

loop_
_symmetry_equiv_pos_as_xyz
x,y,z
-x,y+1/2,-z
-x,-y,-z
x,-y-1/2,z

loop_
_atom_site_label
_atom_site_type_symbol
_atom_site_fract_x
_atom_site_fract_y
_atom_site_fract_z
_atom_site_occupancy
_atom_site_U_iso_or_equiv
Si3 Si+4 0.1543 0.75 0.4957 1 0.0
Mn4 Mn+2 0 0 0 0.03 0.0
O4 O-2 0.4148 0.75 0.0804 1 0.0
O10 O-2 -0.0123 0.75 0.3568 1 0.0
O6 O-2 0.0848 0.25 0.9284 1 0.0
O11 O-2 0.4103 0.25 0.0695 1 0.0
Ca1 Ca+2 0.1695 0.25 0.3136 0.2 0.0
Fe1 Fe+3 0 0 0 0.12 0.0
O9 O-2 0.0869 0.75 0.637 1 0.0
Al3 Al+3 0 0 0 0.85 0.0
Si1 Si+4 0.3073 0.75 0.1912 1 0.0
O7 O-2 0.4359 0.25 0.3668 1 0.0
O1 O-2 0.2589 0.5145 0.5008 1 0.0
Mn2 Mn+2 0.2758 0.25 0.6751 0.85 0.0
O2 O-2 0.1895 0.526 0.1625 1 0.0
Si2 Si+4 0.2071 0.75 0.8072 1 0.0
Mn1 Mn+2 0.1695 0.25 0.3136 0.8 0.0
Mg1 Mg+2 0.5 0 0.5 0.39 0.0
O5 O-2 0.4497 0.75 0.3499 1 0.0
O3 O-2 0.3162 0.5176 0.8339 1 0.0
Mn3 Mn+2 0.5 0 0.5 0.3 0.0
Al1 Al+3 0.5 0 0.5 0.31 0.0
O8 O-2 0.0722 0.75 0.8933 1 0.0
Ca2 Ca+2 0.2758 0.25 0.6751 0.15 0.0
Al2 Al+3 0.5 0 0 1 0.0
